data_2225379
loop_
_publ_author_name
'Jasinski, Jerry P.'
'Butcher, Ray J.'
'Hakim Al-Arique, Q. N. M.'
'Yathirajan, H. S.'
'Ramesha, A.R.'

_publ_section_title
;
 Desipramine hydrochloride: a non-merohedrally twinned structure
;
_journal_coeditor_code SJ2729
_journal_issue 3
_journal_name_full 'Acta Crystallographica Section E'
_journal_page_first o674
_journal_page_last o675
_journal_paper_doi 10.1107/S1600536810006203
_journal_volume 66
_journal_year 2010
_chemical_formula_iupac 'C18 H23 N2 +, Cl -'
_chemical_formula_moiety 'C18 H23 N2 +, Cl -'
_chemical_formula_sum 'C18 H23 Cl N2'
_chemical_formula_weight 302.83
_chemical_name_systematic
;
Desipramine hydrochloride
;
_space_group_IT_number 2
_symmetry_cell_setting triclinic
_symmetry_space_group_name_Hall '-P 1'
_symmetry_space_group_name_H-M 'P -1'
_atom_sites_solution_hydrogens geom
_atom_sites_solution_primary direct
_atom_sites_solution_secondary difmap
_audit_creation_method SHELXL-97
_cell_angle_alpha 107.347(3)
_cell_angle_beta 89.960(2)
_cell_angle_gamma 99.414(2)
_cell_formula_units_Z 8
_cell_length_a 10.7258(3)
_cell_length_b 15.9997(6)
_cell_length_c 20.6088(8)
_cell_measurement_reflns_used 19411
_cell_measurement_temperature 110(2)
_cell_measurement_theta_max 32.6453
_cell_measurement_theta_min 4.7721
_cell_volume 3326.0(2)
_computing_cell_refinement
;
CrysAlis PRO (Oxford Diffraction, 2007)
;
_computing_data_collection
;
CrysAlis PRO (Oxford Diffraction, 2007)
;
_computing_data_reduction
;
CrysAlis PRO (Oxford Diffraction, 2007)
;
_computing_molecular_graphics 'SHELXTL (Sheldrick, 2008)'
_computing_publication_material 'SHELXTL (Sheldrick, 2008)'
_computing_structure_refinement 'SHELXL97 (Sheldrick, 2008)'
_computing_structure_solution 'SHELXS97 (Sheldrick, 2008)'
_diffrn_ambient_temperature 110(2)
_diffrn_detector_area_resol_mean 10.5081
_diffrn_measured_fraction_theta_full 0.988
_diffrn_measured_fraction_theta_max 0.874
_diffrn_measurement_device_type
;
Oxford Diffraction Xcalibur diffractometer with Ruby (Gemini Mo) detector
;
_diffrn_measurement_method '\w scans'
_diffrn_radiation_monochromator graphite
_diffrn_radiation_source 'Enhance (Mo) X-ray Source'
_diffrn_radiation_type MoK\a
_diffrn_radiation_wavelength 0.71073
_diffrn_reflns_av_R_equivalents 0.0000
_diffrn_reflns_av_sigmaI/netI 0.0689
_diffrn_reflns_limit_h_max 16
_diffrn_reflns_limit_h_min -15
_diffrn_reflns_limit_k_max 24
_diffrn_reflns_limit_k_min -23
_diffrn_reflns_limit_l_max 30
_diffrn_reflns_limit_l_min -31
_diffrn_reflns_number 60082
_diffrn_reflns_theta_full 25.00
_diffrn_reflns_theta_max 32.91
_diffrn_reflns_theta_min 4.79
_diffrn_standards_decay_% <2%
_diffrn_standards_interval_count 50
_diffrn_standards_number 2
_exptl_absorpt_coefficient_mu 0.226
_exptl_absorpt_correction_T_max 1.00000
_exptl_absorpt_correction_T_min 0.80569
_exptl_absorpt_correction_type multi-scan
_exptl_absorpt_process_details
;
(CrysAlis RED; Oxford Diffraction, 2007)
;
_exptl_crystal_colour colorless
_exptl_crystal_density_diffrn 1.210
_exptl_crystal_density_method 'not measured'
_exptl_crystal_description chunk
_exptl_crystal_F_000 1296
_exptl_crystal_size_max 0.53
_exptl_crystal_size_mid 0.44
_exptl_crystal_size_min 0.32
_refine_diff_density_max 1.403
_refine_diff_density_min -0.930
_refine_ls_extinction_method none
_refine_ls_goodness_of_fit_ref 1.090
_refine_ls_hydrogen_treatment constr
_refine_ls_matrix_type full
_refine_ls_number_parameters 762
_refine_ls_number_reflns 60082
_refine_ls_number_restraints 0
_refine_ls_restrained_S_all 1.090
_refine_ls_R_factor_all 0.1250
_refine_ls_R_factor_gt 0.0831
_refine_ls_shift/su_max 0.001
_refine_ls_shift/su_mean <0.001
_refine_ls_structure_factor_coef Fsqd
_refine_ls_weighting_details 'calc w=1/[\s^2^(Fo^2^)+(0.1596P)^2^+0.0167P] where P=(Fo^2^+2Fc^2^)/3'
_refine_ls_weighting_scheme calc
_refine_ls_wR_factor_gt 0.2654
_refine_ls_wR_factor_ref 0.2799
_reflns_number_gt 33887
_reflns_number_total 60082
_reflns_threshold_expression I>2\s(I)
_cod_data_source_file sj2729.cif
_cod_data_source_block I
_cod_database_code 2225379
_cod_database_fobs_code 2225379

loop_
_symmetry_equiv_pos_as_xyz
'x, y, z'
'-x, -y, -z'

loop_
_atom_site_type_symbol
_atom_site_label
_atom_site_fract_x
_atom_site_fract_y
_atom_site_fract_z
_atom_site_U_iso_or_equiv
_atom_site_adp_type
_atom_site_calc_flag
_atom_site_refinement_flags
_atom_site_occupancy
_atom_site_disorder_assembly
_atom_site_disorder_group
Cl Cl1 0.21608(4) 0.50056(3) 0.74908(3) 0.02317(11) Uani d . 1 . .
Cl Cl2 0.28400(4) 0.47582(4) 0.99515(3) 0.02684(12) Uani d . 1 . .
Cl Cl3 0.70231(4) 0.47109(4) 0.49442(3) 0.02741(12) Uani d . 1 . .
Cl Cl4 -0.20743(4) 0.50182(4) 0.75046(3) 0.02630(11) Uani d . 1 . .
N N1A 0.62641(14) 0.73248(10) 0.67767(8) 0.0178(3) Uani d . 1 . .
N N2A 0.47318(14) 0.44709(10) 0.58136(8) 0.0209(3) Uani d . 1 . .
H H2AB 0.4135 0.4733 0.5663 0.025 Uiso calc R 1 . .
H H2AC 0.5472 0.4590 0.5607 0.025 Uiso calc R 1 . .
N N1B 0.12250(14) 0.74135(10) 0.68520(8) 0.0184(3) Uani d . 1 . .
N N2B -0.00850(14) 0.45333(10) 0.64241(8) 0.0200(3) Uani d . 1 . .
H H2BB 0.0638 0.4729 0.6704 0.024 Uiso calc R 1 . .
H H2BC -0.0754 0.4701 0.6682 0.024 Uiso calc R 1 . .
N N1C 0.00555(14) 0.26122(10) 0.81590(8) 0.0198(3) Uani d . 1 . .
N N2C 0.01723(14) 0.54983(10) 0.85746(8) 0.0203(3) Uani d . 1 . .
H H2CB 0.0796 0.5294 0.8294 0.024 Uiso calc R 1 . .
H H2CC -0.0578 0.5338 0.8317 0.024 Uiso calc R 1 . .
N N1D 0.51015(14) 0.26770(10) 0.82101(8) 0.0181(3) Uani d . 1 . .
N N2D 0.50186(14) 0.55342(10) 0.91841(8) 0.0199(3) Uani d . 1 . .
H H2DB 0.4290 0.5289 0.9342 0.024 Uiso calc R 1 . .
H H2DC 0.5693 0.5393 0.9380 0.024 Uiso calc R 1 . .
C C1A 0.64897(16) 0.77542(12) 0.74864(10) 0.0166(4) Uani d . 1 . .
C C2A 0.71358(18) 0.73653(14) 0.78838(11) 0.0246(4) Uani d . 1 . .
H H2AA 0.7383 0.6807 0.7673 0.030 Uiso calc R 1 . .
C C3A 0.74191(19) 0.77664(16) 0.85651(11) 0.0304(5) Uani d . 1 . .
H H3AA 0.7876 0.7493 0.8815 0.036 Uiso calc R 1 . .
C C4A 0.70423(19) 0.85697(15) 0.88913(11) 0.0299(5) Uani d . 1 . .
H H4AA 0.7230 0.8852 0.9364 0.036 Uiso calc R 1 . .
C C5A 0.63804(19) 0.89520(14) 0.85063(11) 0.0257(4) Uani d . 1 . .
H H5AA 0.6117 0.9501 0.8728 0.031 Uiso calc R 1 . .
C C6A 0.60863(16) 0.85672(13) 0.78113(10) 0.0196(4) Uani d . 1 . .
C C7A 0.53339(18) 0.90674(13) 0.74724(11) 0.0237(4) Uani d . 1 . .
H H7AA 0.4574 0.9180 0.7736 0.028 Uiso calc R 1 . .
H H7AB 0.5857 0.9653 0.7515 0.028 Uiso calc R 1 . .
C C8A 0.48966(17) 0.86384(14) 0.67260(11) 0.0236(4) Uani d . 1 . .
H H8AA 0.4333 0.8064 0.6674 0.028 Uiso calc R 1 . .
H H8AB 0.4405 0.9029 0.6579 0.028 Uiso calc R 1 . .
C C9A 0.59992(17) 0.84817(13) 0.62775(10) 0.0199(4) Uani d . 1 . .
C C10A 0.6371(2) 0.89616(14) 0.58272(11) 0.0277(5) Uani d . 1 . .
H H10A 0.5923 0.9416 0.5798 0.033 Uiso calc R 1 . .
C C11A 0.7390(2) 0.87870(14) 0.54186(11) 0.0294(5) Uani d . 1 . .
H H11A 0.7622 0.9110 0.5106 0.035 Uiso calc R 1 . .
C C12A 0.80635(19) 0.81377(14) 0.54719(11) 0.0262(4) Uani d . 1 . .
H H12A 0.8770 0.8024 0.5201 0.031 Uiso calc R 1 . .
C C13A 0.77070(17) 0.76544(13) 0.59198(10) 0.0213(4) Uani d . 1 . .
H H13A 0.8164 0.7206 0.5951 0.026 Uiso calc R 1 . .
C C14A 0.66759(16) 0.78258(12) 0.63254(9) 0.0163(4) Uani d . 1 . .
C C15A 0.62178(16) 0.63576(12) 0.65202(10) 0.0183(4) Uani d . 1 . .
H H15A 0.6999 0.6204 0.6675 0.022 Uiso calc R 1 . .
H H15B 0.6169 0.6163 0.6016 0.022 Uiso calc R 1 . .
C C16A 0.50702(17) 0.58786(13) 0.67781(11) 0.0219(4) Uani d . 1 . .
H H16A 0.4297 0.6029 0.6610 0.026 Uiso calc R 1 . .
H H16B 0.5108 0.6106 0.7281 0.026 Uiso calc R 1 . .
C C17A 0.49516(17) 0.48699(13) 0.65663(10) 0.0199(4) Uani d . 1 . .
H H17A 0.5736 0.4711 0.6714 0.024 Uiso calc R 1 . .
H H17B 0.4239 0.4621 0.6796 0.024 Uiso calc R 1 . .
C C18A 0.4296(2) 0.34976(15) 0.56104(13) 0.0407(6) Uani d . 1 . .
H H18A 0.4896 0.3220 0.5799 0.061 Uiso calc R 1 . .
H H18B 0.4245 0.3259 0.5113 0.061 Uiso calc R 1 . .
H H18C 0.3459 0.3370 0.5785 0.061 Uiso calc R 1 . .
C C1B 0.16087(16) 0.78628(12) 0.75472(10) 0.0167(4) Uani d . 1 . .
C C2B 0.26179(18) 0.76692(13) 0.78704(11) 0.0233(4) Uani d . 1 . .
H H2BA 0.3086 0.7234 0.7620 0.028 Uiso calc R 1 . .
C C3B 0.29468(19) 0.81052(14) 0.85544(11) 0.0267(4) Uani d . 1 . .
H H3BA 0.3644 0.7975 0.8768 0.032 Uiso calc R 1 . .
C C4B 0.2259(2) 0.87278(14) 0.89219(11) 0.0293(5) Uani d . 1 . .
H H4BA 0.2464 0.9015 0.9393 0.035 Uiso calc R 1 . .
C C5B 0.1262(2) 0.89333(14) 0.86011(11) 0.0273(4) Uani d . 1 . .
H H5BA 0.0806 0.9374 0.8855 0.033 Uiso calc R 1 . .
C C6B 0.09191(17) 0.85071(13) 0.79162(10) 0.0198(4) Uani d . 1 . .
C C7B -0.01698(17) 0.86960(14) 0.75529(11) 0.0234(4) Uani d . 1 . .
H H7BA -0.0677 0.9058 0.7891 0.028 Uiso calc R 1 . .
H H7BB -0.0723 0.8128 0.7310 0.028 Uiso calc R 1 . .
C C8B 0.02855(18) 0.91882(13) 0.70444(11) 0.0231(4) Uani d . 1 . .
H H8BA -0.0467 0.9312 0.6835 0.028 Uiso calc R 1 . .
H H8BB 0.0793 0.9769 0.7301 0.028 Uiso calc R 1 . .
C C9B 0.10706(16) 0.87295(13) 0.64727(10) 0.0188(4) Uani d . 1 . .
C C10B 0.14031(18) 0.91826(14) 0.59927(11) 0.0256(4) Uani d . 1 . .
H H10B 0.1166 0.9748 0.6062 0.031 Uiso calc R 1 . .
C C11B 0.2061(2) 0.88405(15) 0.54239(11) 0.0299(5) Uani d . 1 . .
H H11B 0.2275 0.9166 0.5110 0.036 Uiso calc R 1 . .
C C12B 0.23969(19) 0.80178(15) 0.53218(11) 0.0300(5) Uani d . 1 . .
H H12B 0.2841 0.7770 0.4932 0.036 Uiso calc R 1 . .
C C13B 0.20918(17) 0.75494(13) 0.57840(10) 0.0225(4) Uani d . 1 . .
H H13B 0.2315 0.6977 0.5700 0.027 Uiso calc R 1 . .
C C14B 0.14582(16) 0.79036(12) 0.63743(10) 0.0177(4) Uani d . 1 . .
C C15B 0.12217(17) 0.64509(12) 0.66252(10) 0.0200(4) Uani d . 1 . .
H H15C 0.1205 0.6229 0.7026 0.024 Uiso calc R 1 . .
H H15D 0.2006 0.6329 0.6388 0.024 Uiso calc R 1 . .
C C16B 0.00773(17) 0.59651(13) 0.61475(11) 0.0220(4) Uani d . 1 . .
H H16C -0.0701 0.6080 0.6393 0.026 Uiso calc R 1 . .
H H16D 0.0082 0.6211 0.5760 0.026 Uiso calc R 1 . .
C C17B 0.00322(17) 0.49670(13) 0.58728(10) 0.0200(4) Uani d . 1 . .
H H17C -0.0697 0.4704 0.5540 0.024 Uiso calc R 1 . .
H H17D 0.0812 0.4848 0.5631 0.024 Uiso calc R 1 . .
C C18B -0.0284(2) 0.35501(14) 0.61524(13) 0.0350(5) Uani d . 1 . .
H H18D -0.1034 0.3340 0.5839 0.052 Uiso calc R 1 . .
H H18E -0.0407 0.3294 0.6529 0.052 Uiso calc R 1 . .
H H18F 0.0459 0.3366 0.5909 0.052 Uiso calc R 1 . .
C C1C 0.00597(16) 0.21325(12) 0.86386(9) 0.0166(4) Uani d . 1 . .
C C2C 0.08932(18) 0.24836(14) 0.92181(10) 0.0245(4) Uani d . 1 . .
H H2CA 0.1421 0.3044 0.9287 0.029 Uiso calc R 1 . .
C C3C 0.0962(2) 0.20309(16) 0.96890(11) 0.0319(5) Uani d . 1 . .
H H3CA 0.1541 0.2279 1.0073 0.038 Uiso calc R 1 . .
C C4C 0.0192(2) 0.12169(15) 0.96061(11) 0.0303(5) Uani d . 1 . .
H H4CA 0.0250 0.0894 0.9921 0.036 Uiso calc R 1 . .
C C5C -0.06634(19) 0.08886(14) 0.90512(11) 0.0251(4) Uani d . 1 . .
H H5CA -0.1213 0.0341 0.9001 0.030 Uiso calc R 1 . .
C C6C -0.07610(17) 0.13206(13) 0.85609(10) 0.0192(4) Uani d . 1 . .
C C7C -0.17924(17) 0.08723(13) 0.79940(11) 0.0222(4) Uani d . 1 . .
H H7CA -0.1579 0.0291 0.7731 0.027 Uiso calc R 1 . .
H H7CB -0.2598 0.0750 0.8211 0.027 Uiso calc R 1 . .
C C8C -0.20272(17) 0.13679(14) 0.74909(10) 0.0228(4) Uani d . 1 . .
H H8CA -0.2734 0.1014 0.7165 0.027 Uiso calc R 1 . .
H H8CB -0.2278 0.1942 0.7741 0.027 Uiso calc R 1 . .
C C9C -0.08723(17) 0.15374(12) 0.71060(10) 0.0182(4) Uani d . 1 . .
C C10C -0.0802(2) 0.11172(14) 0.64149(10) 0.0261(4) Uani d . 1 . .
H H10C -0.1503 0.0698 0.6171 0.031 Uiso calc R 1 . .
C C11C 0.0282(2) 0.13006(14) 0.60735(11) 0.0273(4) Uani d . 1 . .
H H11C 0.0312 0.1015 0.5600 0.033 Uiso calc R 1 . .
C C12C 0.13166(19) 0.19016(14) 0.64277(11) 0.0260(4) Uani d . 1 . .
H H12C 0.2062 0.2021 0.6198 0.031 Uiso calc R 1 . .
C C13C 0.12624(17) 0.23284(13) 0.71167(11) 0.0236(4) Uani d . 1 . .
H H13C 0.1972 0.2740 0.7359 0.028 Uiso calc R 1 . .
C C14C 0.01636(16) 0.21541(12) 0.74571(9) 0.0167(4) Uani d . 1 . .
C C15C 0.05277(17) 0.35747(12) 0.83755(10) 0.0199(4) Uani d . 1 . .
H H15E 0.0622 0.3788 0.7971 0.024 Uiso calc R 1 . .
H H15F 0.1370 0.3700 0.8614 0.024 Uiso calc R 1 . .
C C16C -0.03885(17) 0.40641(13) 0.88492(11) 0.0227(4) Uani d . 1 . .
H H16E -0.1217 0.3953 0.8599 0.027 Uiso calc R 1 . .
H H16F -0.0517 0.3818 0.9236 0.027 Uiso calc R 1 . .
C C17C 0.00607(17) 0.50606(13) 0.91257(10) 0.0213(4) Uani d . 1 . .
H H17E -0.0542 0.5326 0.9456 0.026 Uiso calc R 1 . .
H H17F 0.0895 0.5176 0.9370 0.026 Uiso calc R 1 . .
C C18C 0.0473(2) 0.64785(14) 0.88395(13) 0.0357(5) Uani d . 1 . .
H H18G -0.0151 0.6698 0.9166 0.054 Uiso calc R 1 . .
H H18H 0.0450 0.6731 0.8462 0.054 Uiso calc R 1 . .
H H18I 0.1320 0.6657 0.9066 0.054 Uiso calc R 1 . .
C C1D 0.51377(16) 0.22531(12) 0.74997(9) 0.0160(3) Uani d . 1 . .
C C2D 0.59751(17) 0.26645(14) 0.71156(10) 0.0237(4) Uani d . 1 . .
H H2DA 0.6476 0.3227 0.7334 0.028 Uiso calc R 1 . .
C C3D 0.60846(19) 0.22704(16) 0.64306(11) 0.0305(5) Uani d . 1 . .
H H3DA 0.6659 0.2560 0.6183 0.037 Uiso calc R 1 . .
C C4D 0.5352(2) 0.14472(16) 0.61007(11) 0.0309(5) Uani d . 1 . .
H H4DA 0.5438 0.1162 0.5631 0.037 Uiso calc R 1 . .
C C5D 0.44992(18) 0.10531(14) 0.64707(10) 0.0239(4) Uani d . 1 . .
H H5DA 0.3984 0.0499 0.6243 0.029 Uiso calc R 1 . .
C C6D 0.43638(16) 0.14369(12) 0.71671(10) 0.0183(4) Uani d . 1 . .
C C7D 0.33540(18) 0.09215(13) 0.74909(11) 0.0235(4) Uani d . 1 . .
H H7DA 0.3598 0.0337 0.7448 0.028 Uiso calc R 1 . .
H H7DB 0.2549 0.0806 0.7219 0.028 Uiso calc R 1 . .
C C8D 0.30945(18) 0.13415(14) 0.82366(11) 0.0247(4) Uani d . 1 . .
H H8DA 0.2797 0.1910 0.8287 0.030 Uiso calc R 1 . .
H H8DB 0.2413 0.0942 0.8375 0.030 Uiso calc R 1 . .
C C9D 0.42521(18) 0.15095(13) 0.86956(10) 0.0221(4) Uani d . 1 . .
C C10D 0.4375(2) 0.10296(14) 0.91468(12) 0.0300(5) Uani d . 1 . .
H H10D 0.3708 0.0568 0.9165 0.036 Uiso calc R 1 . .
C C11D 0.5457(2) 0.12130(14) 0.95734(12) 0.0316(5) Uani d . 1 . .
H H11D 0.5517 0.0889 0.9888 0.038 Uiso calc R 1 . .
C C12D 0.6448(2) 0.18731(14) 0.95360(11) 0.0279(5) Uani d . 1 . .
H H12D 0.7194 0.1995 0.9820 0.033 Uiso calc R 1 . .
C C13D 0.63488(18) 0.23548(13) 0.90830(10) 0.0220(4) Uani d . 1 . .
H H13D 0.7026 0.2806 0.9057 0.026 Uiso calc R 1 . .
C C14D 0.52467(17) 0.21739(12) 0.86643(10) 0.0176(4) Uani d . 1 . .
C C15D 0.55222(16) 0.36414(12) 0.84757(10) 0.0188(4) Uani d . 1 . .
H H15G 0.6383 0.3799 0.8326 0.023 Uiso calc R 1 . .
H H15H 0.5559 0.3827 0.8980 0.023 Uiso calc R 1 . .
C C16D 0.46105(17) 0.41302(13) 0.82192(11) 0.0222(4) Uani d . 1 . .
H H16G 0.4533 0.3904 0.7716 0.027 Uiso calc R 1 . .
H H16H 0.3764 0.3988 0.8390 0.027 Uiso calc R 1 . .
C C17D 0.50053(17) 0.51341(13) 0.84319(10) 0.0198(4) Uani d . 1 . .
H H17G 0.5860 0.5283 0.8273 0.024 Uiso calc R 1 . .
H H17H 0.4411 0.5392 0.8212 0.024 Uiso calc R 1 . .
C C18D 0.5113(2) 0.65135(15) 0.93995(13) 0.0399(6) Uani d . 1 . .
H H18J 0.5856 0.6777 0.9207 0.060 Uiso calc R 1 . .
H H18K 0.5196 0.6743 0.9897 0.060 Uiso calc R 1 . .
H H18L 0.4349 0.6668 0.9237 0.060 Uiso calc R 1 . .

loop_
_atom_site_aniso_label
_atom_site_aniso_U_11
_atom_site_aniso_U_22
_atom_site_aniso_U_33
_atom_site_aniso_U_12
_atom_site_aniso_U_13
_atom_site_aniso_U_23
Cl1 0.01509(19) 0.0342(3) 0.0256(3) 0.00686(18) 0.00291(16) 0.0158(2)
Cl2 0.01409(19) 0.0427(3) 0.0228(3) 0.00182(19) 0.00046(16) 0.0101(2)
Cl3 0.0195(2) 0.0429(3) 0.0234(3) 0.0157(2) 0.00421(17) 0.0099(2)
Cl4 0.0160(2) 0.0403(3) 0.0278(3) 0.00850(19) 0.00336(17) 0.0162(2)
N1A 0.0245(8) 0.0154(7) 0.0146(8) 0.0052(6) 0.0025(6) 0.0052(7)
N2A 0.0180(7) 0.0232(8) 0.0226(9) 0.0027(6) -0.0022(6) 0.0091(7)
N1B 0.0269(8) 0.0156(7) 0.0137(8) 0.0065(6) 0.0001(6) 0.0046(7)
N2B 0.0168(7) 0.0228(8) 0.0211(9) 0.0034(6) -0.0001(6) 0.0079(7)
N1C 0.0263(8) 0.0177(8) 0.0137(8) -0.0017(6) 0.0024(6) 0.0051(7)
N2C 0.0177(7) 0.0248(8) 0.0205(9) 0.0064(6) 0.0029(6) 0.0084(7)
N1D 0.0249(8) 0.0165(7) 0.0136(8) 0.0029(6) -0.0006(6) 0.0059(7)
N2D 0.0178(7) 0.0239(8) 0.0208(9) 0.0069(6) 0.0042(6) 0.0090(7)
C1A 0.0156(8) 0.0202(9) 0.0156(9) 0.0005(7) 0.0033(6) 0.0092(8)
C2A 0.0250(9) 0.0299(11) 0.0224(11) 0.0067(8) 0.0034(8) 0.0120(9)
C3A 0.0292(10) 0.0434(13) 0.0227(12) 0.0062(9) -0.0005(8) 0.0162(11)
C4A 0.0329(11) 0.0382(12) 0.0148(11) -0.0039(9) -0.0001(8) 0.0076(10)
C5A 0.0297(10) 0.0243(10) 0.0176(11) -0.0001(8) 0.0033(8) 0.0006(9)
C6A 0.0175(8) 0.0226(9) 0.0176(10) 0.0015(7) 0.0029(7) 0.0052(8)
C7A 0.0242(9) 0.0219(10) 0.0248(11) 0.0050(8) 0.0043(8) 0.0060(9)
C8A 0.0208(9) 0.0279(10) 0.0257(11) 0.0082(8) -0.0005(7) 0.0115(9)
C9A 0.0204(9) 0.0213(9) 0.0184(10) 0.0027(7) -0.0003(7) 0.0068(8)
C10A 0.0376(11) 0.0246(10) 0.0252(12) 0.0091(9) 0.0022(9) 0.0118(10)
C11A 0.0432(12) 0.0234(10) 0.0224(12) 0.0001(9) 0.0057(9) 0.0113(9)
C12A 0.0267(10) 0.0299(11) 0.0180(11) -0.0003(8) 0.0063(8) 0.0040(9)
C13A 0.0221(9) 0.0246(10) 0.0182(10) 0.0071(8) 0.0015(7) 0.0062(8)
C14A 0.0167(8) 0.0182(9) 0.0132(9) 0.0000(7) -0.0018(6) 0.0050(8)
C15A 0.0183(8) 0.0185(9) 0.0192(10) 0.0057(7) 0.0053(7) 0.0060(8)
C16A 0.0199(9) 0.0242(10) 0.0224(10) 0.0044(7) 0.0049(7) 0.0079(9)
C17A 0.0187(8) 0.0252(10) 0.0188(10) 0.0034(7) 0.0036(7) 0.0113(8)
C18A 0.0579(15) 0.0249(11) 0.0332(14) -0.0072(10) -0.0118(11) 0.0073(11)
C1B 0.0173(8) 0.0186(9) 0.0171(10) 0.0047(7) 0.0028(6) 0.0090(8)
C2B 0.0231(9) 0.0269(10) 0.0231(11) 0.0075(8) 0.0027(7) 0.0107(9)
C3B 0.0268(10) 0.0303(11) 0.0258(12) 0.0020(8) -0.0062(8) 0.0143(10)
C4B 0.0425(12) 0.0276(11) 0.0162(11) 0.0013(9) -0.0049(9) 0.0069(9)
C5B 0.0391(12) 0.0242(10) 0.0192(11) 0.0114(9) 0.0033(8) 0.0042(9)
C6B 0.0221(9) 0.0221(9) 0.0175(10) 0.0055(7) 0.0021(7) 0.0085(8)
C7B 0.0210(9) 0.0268(10) 0.0253(11) 0.0097(8) 0.0058(7) 0.0090(9)
C8B 0.0245(9) 0.0227(10) 0.0260(11) 0.0081(8) 0.0018(8) 0.0111(9)
C9B 0.0151(8) 0.0238(9) 0.0197(10) 0.0019(7) -0.0003(7) 0.0106(8)
C10B 0.0262(10) 0.0271(10) 0.0261(12) 0.0016(8) -0.0015(8) 0.0134(9)
C11B 0.0343(11) 0.0377(12) 0.0190(11) -0.0039(9) 0.0005(8) 0.0159(10)
C12B 0.0284(10) 0.0389(12) 0.0173(11) -0.0007(9) 0.0047(8) 0.0039(10)
C13B 0.0236(9) 0.0234(10) 0.0190(10) 0.0037(8) 0.0019(7) 0.0044(9)
C14B 0.0171(8) 0.0211(9) 0.0152(9) 0.0002(7) -0.0019(6) 0.0075(8)
C15B 0.0225(9) 0.0168(9) 0.0207(10) 0.0057(7) -0.0012(7) 0.0043(8)
C16B 0.0196(8) 0.0222(9) 0.0246(11) 0.0050(7) -0.0016(7) 0.0067(9)
C17B 0.0196(8) 0.0245(10) 0.0165(10) 0.0040(7) -0.0011(7) 0.0070(8)
C18B 0.0446(13) 0.0212(10) 0.0376(14) 0.0008(9) -0.0074(10) 0.0091(10)
C1C 0.0183(8) 0.0215(9) 0.0122(9) 0.0083(7) 0.0047(6) 0.0057(8)
C2C 0.0259(10) 0.0262(10) 0.0180(10) 0.0046(8) -0.0012(7) 0.0018(9)
C3C 0.0382(12) 0.0413(13) 0.0169(11) 0.0169(10) -0.0027(8) 0.0047(10)
C4C 0.0444(13) 0.0361(12) 0.0190(11) 0.0194(10) 0.0058(9) 0.0148(10)
C5C 0.0280(10) 0.0276(10) 0.0254(12) 0.0098(8) 0.0069(8) 0.0140(9)
C6C 0.0180(8) 0.0235(9) 0.0200(10) 0.0086(7) 0.0046(7) 0.0098(8)
C7C 0.0205(9) 0.0223(9) 0.0249(11) 0.0030(7) 0.0026(7) 0.0092(9)
C8C 0.0180(8) 0.0292(10) 0.0215(11) 0.0030(8) -0.0008(7) 0.0086(9)
C9C 0.0200(8) 0.0192(9) 0.0173(10) 0.0053(7) 0.0010(7) 0.0074(8)
C10C 0.0348(11) 0.0251(10) 0.0158(10) 0.0015(8) -0.0018(8) 0.0043(9)
C11C 0.0428(12) 0.0258(10) 0.0154(10) 0.0113(9) 0.0052(8) 0.0063(9)
C12C 0.0308(10) 0.0292(11) 0.0242(11) 0.0114(9) 0.0115(8) 0.0142(10)
C13C 0.0203(9) 0.0277(10) 0.0248(11) 0.0033(8) 0.0024(7) 0.0111(9)
C14C 0.0189(8) 0.0188(9) 0.0146(9) 0.0053(7) 0.0007(6) 0.0069(8)
C15C 0.0220(9) 0.0178(9) 0.0181(10) -0.0015(7) 0.0032(7) 0.0054(8)
C16C 0.0194(9) 0.0244(10) 0.0258(11) 0.0026(7) 0.0045(7) 0.0103(9)
C17C 0.0200(9) 0.0282(10) 0.0180(10) 0.0067(8) 0.0030(7) 0.0091(9)
C18C 0.0495(14) 0.0235(11) 0.0339(14) 0.0067(10) 0.0088(10) 0.0080(11)
C1D 0.0152(8) 0.0217(9) 0.0135(9) 0.0067(7) 0.0010(6) 0.0069(8)
C2D 0.0221(9) 0.0294(10) 0.0208(11) 0.0034(8) 0.0017(7) 0.0098(9)
C3D 0.0273(10) 0.0441(13) 0.0239(12) 0.0073(9) 0.0065(8) 0.0151(11)
C4D 0.0355(11) 0.0419(13) 0.0136(10) 0.0109(10) 0.0048(8) 0.0035(10)
C5D 0.0286(10) 0.0239(10) 0.0167(10) 0.0074(8) -0.0022(7) 0.0009(9)
C6D 0.0164(8) 0.0199(9) 0.0193(10) 0.0083(7) 0.0012(7) 0.0043(8)
C7D 0.0236(9) 0.0218(9) 0.0247(11) 0.0013(8) -0.0017(7) 0.0078(9)
C8D 0.0214(9) 0.0268(10) 0.0257(11) 0.0025(8) 0.0035(8) 0.0083(9)
C9D 0.0223(9) 0.0257(10) 0.0197(10) 0.0062(8) 0.0047(7) 0.0079(9)
C10D 0.0392(12) 0.0273(11) 0.0263(12) 0.0011(9) 0.0059(9) 0.0147(10)
C11D 0.0516(14) 0.0262(11) 0.0211(12) 0.0126(10) 0.0021(9) 0.0101(10)
C12D 0.0329(11) 0.0331(11) 0.0190(11) 0.0150(9) -0.0022(8) 0.0050(10)
C13D 0.0227(9) 0.0242(10) 0.0186(10) 0.0055(8) 0.0007(7) 0.0048(9)
C14D 0.0221(9) 0.0209(9) 0.0138(9) 0.0107(7) 0.0050(7) 0.0075(8)
C15D 0.0199(8) 0.0192(9) 0.0174(10) 0.0031(7) -0.0021(7) 0.0060(8)
C16D 0.0199(9) 0.0244(10) 0.0224(10) 0.0040(7) -0.0014(7) 0.0070(9)
C17D 0.0205(8) 0.0255(10) 0.0178(10) 0.0085(7) 0.0024(7) 0.0110(8)
C18D 0.0617(16) 0.0247(11) 0.0344(14) 0.0152(11) 0.0128(12) 0.0063(11)

loop_
_atom_type_symbol
_atom_type_description
_atom_type_scat_dispersion_real
_atom_type_scat_dispersion_imag
_atom_type_scat_source
C C 0.0033 0.0016 'International Tables Vol C Tables 4.2.6.8 and 6.1.1.4'
H H 0.0000 0.0000 'International Tables Vol C Tables 4.2.6.8 and 6.1.1.4'
N N 0.0061 0.0033 'International Tables Vol C Tables 4.2.6.8 and 6.1.1.4'
Cl Cl 0.1484 0.1585 'International Tables Vol C Tables 4.2.6.8 and 6.1.1.4'

loop_
_geom_angle_atom_site_label_1
_geom_angle_atom_site_label_2
_geom_angle_atom_site_label_3
_geom_angle_site_symmetry_1
_geom_angle_site_symmetry_3
_geom_angle
_geom_angle_publ_flag
C1A N1A C14A . . 117.77(14) ?
C1A N1A C15A . . 118.55(15) ?
C14A N1A C15A . . 117.12(15) ?
C18A N2A C17A . . 112.49(16) ?
C18A N2A H2AB . . 109.1 ?
C17A N2A H2AB . . 109.1 ?
C18A N2A H2AC . . 109.1 ?
C17A N2A H2AC . . 109.1 ?
H2AB N2A H2AC . . 107.8 ?
C1B N1B C14B . . 117.82(14) ?
C1B N1B C15B . . 115.96(15) ?
C14B N1B C15B . . 119.30(15) ?
C18B N2B C17B . . 112.37(16) ?
C18B N2B H2BB . . 109.1 ?
C17B N2B H2BB . . 109.1 ?
C18B N2B H2BC . . 109.1 ?
C17B N2B H2BC . . 109.1 ?
H2BB N2B H2BC . . 107.9 ?
C1C N1C C14C . . 118.46(14) ?
C1C N1C C15C . . 119.45(15) ?
C14C N1C C15C . . 116.07(15) ?
C18C N2C C17C . . 113.03(16) ?
C18C N2C H2CB . . 109.0 ?
C17C N2C H2CB . . 109.0 ?
C18C N2C H2CC . . 109.0 ?
C17C N2C H2CC . . 109.0 ?
H2CB N2C H2CC . . 107.8 ?
C1D N1D C14D . . 118.17(14) ?
C1D N1D C15D . . 118.84(15) ?
C14D N1D C15D . . 116.60(15) ?
C18D N2D C17D . . 113.21(17) ?
C18D N2D H2DB . . 108.9 ?
C17D N2D H2DB . . 108.9 ?
C18D N2D H2DC . . 108.9 ?
C17D N2D H2DC . . 108.9 ?
H2DB N2D H2DC . . 107.7 ?
C2A C1A C6A . . 118.40(18) ?
C2A C1A N1A . . 119.65(17) ?
C6A C1A N1A . . 121.95(16) ?
C3A C2A C1A . . 122.1(2) ?
C3A C2A H2AA . . 119.0 ?
C1A C2A H2AA . . 119.0 ?
C2A C3A C4A . . 120.3(2) ?
C2A C3A H3AA . . 119.9 ?
C4A C3A H3AA . . 119.9 ?
C3A C4A C5A . . 118.1(2) ?
C3A C4A H4AA . . 120.9 ?
C5A C4A H4AA . . 120.9 ?
C4A C5A C6A . . 123.1(2) ?
C4A C5A H5AA . . 118.4 ?
C6A C5A H5AA . . 118.4 ?
C5A C6A C1A . . 117.93(17) ?
C5A C6A C7A . . 116.16(17) ?
C1A C6A C7A . . 125.90(18) ?
C8A C7A C6A . . 118.24(16) ?
C8A C7A H7AA . . 107.8 ?
C6A C7A H7AA . . 107.8 ?
C8A C7A H7AB . . 107.8 ?
C6A C7A H7AB . . 107.8 ?
H7AA C7A H7AB . . 107.1 ?
C9A C8A C7A . . 111.64(16) ?
C9A C8A H8AA . . 109.3 ?
C7A C8A H8AA . . 109.3 ?
C9A C8A H8AB . . 109.3 ?
C7A C8A H8AB . . 109.3 ?
H8AA C8A H8AB . . 108.0 ?
C10A C9A C14A . . 119.11(17) ?
C10A C9A C8A . . 123.12(17) ?
C14A C9A C8A . . 117.78(17) ?
C9A C10A C11A . . 121.01(19) ?
C9A C10A H10A . . 119.5 ?
C11A C10A H10A . . 119.5 ?
C12A C11A C10A . . 119.6(2) ?
C12A C11A H11A . . 120.2 ?
C10A C11A H11A . . 120.2 ?
C13A C12A C11A . . 120.12(18) ?
C13A C12A H12A . . 119.9 ?
C11A C12A H12A . . 119.9 ?
C12A C13A C14A . . 120.18(18) ?
C12A C13A H13A . . 119.9 ?
C14A C13A H13A . . 119.9 ?
C9A C14A C13A . . 119.99(18) ?
C9A C14A N1A . . 118.42(16) ?
C13A C14A N1A . . 121.56(16) ?
N1A C15A C16A . . 110.20(14) ?
N1A C15A H15A . . 109.6 ?
C16A C15A H15A . . 109.6 ?
N1A C15A H15B . . 109.6 ?
C16A C15A H15B . . 109.6 ?
H15A C15A H15B . . 108.1 ?
C15A C16A C17A . . 114.88(15) ?
C15A C16A H16A . . 108.5 ?
C17A C16A H16A . . 108.5 ?
C15A C16A H16B . . 108.5 ?
C17A C16A H16B . . 108.5 ?
H16A C16A H16B . . 107.5 ?
N2A C17A C16A . . 111.45(16) ?
N2A C17A H17A . . 109.3 ?
C16A C17A H17A . . 109.3 ?
N2A C17A H17B . . 109.3 ?
C16A C17A H17B . . 109.3 ?
H17A C17A H17B . . 108.0 ?
N2A C18A H18A . . 109.5 ?
N2A C18A H18B . . 109.5 ?
H18A C18A H18B . . 109.5 ?
N2A C18A H18C . . 109.5 ?
H18A C18A H18C . . 109.5 ?
H18B C18A H18C . . 109.5 ?
C2B C1B C6B . . 119.63(18) ?
C2B C1B N1B . . 122.30(17) ?
C6B C1B N1B . . 118.05(15) ?
C3B C2B C1B . . 120.78(19) ?
C3B C2B H2BA . . 119.6 ?
C1B C2B H2BA . . 119.6 ?
C4B C3B C2B . . 119.80(18) ?
C4B C3B H3BA . . 120.1 ?
C2B C3B H3BA . . 120.1 ?
C3B C4B C5B . . 119.8(2) ?
C3B C4B H4BA . . 120.1 ?
C5B C4B H4BA . . 120.1 ?
C4B C5B C6B . . 121.41(19) ?
C4B C5B H5BA . . 119.3 ?
C6B C5B H5BA . . 119.3 ?
C5B C6B C1B . . 118.61(17) ?
C5B C6B C7B . . 123.12(18) ?
C1B C6B C7B . . 118.27(17) ?
C6B C7B C8B . . 111.72(16) ?
C6B C7B H7BA . . 109.3 ?
C8B C7B H7BA . . 109.3 ?
C6B C7B H7BB . . 109.3 ?
C8B C7B H7BB . . 109.3 ?
H7BA C7B H7BB . . 107.9 ?
C9B C8B C7B . . 117.28(16) ?
C9B C8B H8BA . . 108.0 ?
C7B C8B H8BA . . 108.0 ?
C9B C8B H8BB . . 108.0 ?
C7B C8B H8BB . . 108.0 ?
H8BA C8B H8BB . . 107.2 ?
C10B C9B C14B . . 117.99(18) ?
C10B C9B C8B . . 115.28(17) ?
C14B C9B C8B . . 126.71(17) ?
C11B C10B C9B . . 122.8(2) ?
C11B C10B H10B . . 118.6 ?
C9B C10B H10B . . 118.6 ?
C12B C11B C10B . . 118.6(2) ?
C12B C11B H11B . . 120.7 ?
C10B C11B H11B . . 120.7 ?
C11B C12B C13B . . 120.49(19) ?
C11B C12B H12B . . 119.8 ?
C13B C12B H12B . . 119.8 ?
C12B C13B C14B . . 121.35(19) ?
C12B C13B H13B . . 119.3 ?
C14B C13B H13B . . 119.3 ?
C13B C14B C9B . . 118.67(18) ?
C13B C14B N1B . . 119.09(17) ?
C9B C14B N1B . . 122.24(16) ?
N1B C15B C16B . . 110.75(14) ?
N1B C15B H15C . . 109.5 ?
C16B C15B H15C . . 109.5 ?
N1B C15B H15D . . 109.5 ?
C16B C15B H15D . . 109.5 ?
H15C C15B H15D . . 108.1 ?
C17B C16B C15B . . 113.78(15) ?
C17B C16B H16C . . 108.8 ?
C15B C16B H16C . . 108.8 ?
C17B C16B H16D . . 108.8 ?
C15B C16B H16D . . 108.8 ?
H16C C16B H16D . . 107.7 ?
N2B C17B C16B . . 112.18(16) ?
N2B C17B H17C . . 109.2 ?
C16B C17B H17C . . 109.2 ?
N2B C17B H17D . . 109.2 ?
C16B C17B H17D . . 109.2 ?
H17C C17B H17D . . 107.9 ?
N2B C18B H18D . . 109.5 ?
N2B C18B H18E . . 109.5 ?
H18D C18B H18E . . 109.5 ?
N2B C18B H18F . . 109.5 ?
H18D C18B H18F . . 109.5 ?
H18E C18B H18F . . 109.5 ?
C2C C1C C6C . . 118.56(17) ?
C2C C1C N1C . . 119.15(16) ?
C6C C1C N1C . . 122.28(16) ?
C3C C2C C1C . . 121.42(19) ?
C3C C2C H2CA . . 119.3 ?
C1C C2C H2CA . . 119.3 ?
C2C C3C C4C . . 120.6(2) ?
C2C C3C H3CA . . 119.7 ?
C4C C3C H3CA . . 119.7 ?
C5C C4C C3C . . 118.02(19) ?
C5C C4C H4CA . . 121.0 ?
C3C C4C H4CA . . 121.0 ?
C4C C5C C6C . . 123.36(19) ?
C4C C5C H5CA . . 118.3 ?
C6C C5C H5CA . . 118.3 ?
C5C C6C C1C . . 117.98(18) ?
C5C C6C C7C . . 116.04(17) ?
C1C C6C C7C . . 125.95(17) ?
C8C C7C C6C . . 117.86(16) ?
C8C C7C H7CA . . 107.8 ?
C6C C7C H7CA . . 107.8 ?
C8C C7C H7CB . . 107.8 ?
C6C C7C H7CB . . 107.8 ?
H7CA C7C H7CB . . 107.2 ?
C9C C8C C7C . . 111.71(15) ?
C9C C8C H8CA . . 109.3 ?
C7C C8C H8CA . . 109.3 ?
C9C C8C H8CB . . 109.3 ?
C7C C8C H8CB . . 109.3 ?
H8CA C8C H8CB . . 107.9 ?
C10C C9C C14C . . 118.87(17) ?
C10C C9C C8C . . 122.76(17) ?
C14C C9C C8C . . 118.36(17) ?
C9C C10C C11C . . 121.05(19) ?
C9C C10C H10C . . 119.5 ?
C11C C10C H10C . . 119.5 ?
C12C C11C C10C . . 119.80(19) ?
C12C C11C H11C . . 120.1 ?
C10C C11C H11C . . 120.1 ?
C13C C12C C11C . . 119.95(18) ?
C13C C12C H12C . . 120.0 ?
C11C C12C H12C . . 120.0 ?
C12C C13C C14C . . 120.19(18) ?
C12C C13C H13C . . 119.9 ?
C14C C13C H13C . . 119.9 ?
C9C C14C C13C . . 120.12(17) ?
C9C C14C N1C . . 118.27(16) ?
C13C C14C N1C . . 121.59(16) ?
N1C C15C C16C . . 110.18(15) ?
N1C C15C H15E . . 109.6 ?
C16C C15C H15E . . 109.6 ?
N1C C15C H15F . . 109.6 ?
C16C C15C H15F . . 109.6 ?
H15E C15C H15F . . 108.1 ?
C17C C16C C15C . . 113.63(15) ?
C17C C16C H16E . . 108.8 ?
C15C C16C H16E . . 108.8 ?
C17C C16C H16F . . 108.8 ?
C15C C16C H16F . . 108.8 ?
H16E C16C H16F . . 107.7 ?
N2C C17C C16C . . 112.27(16) ?
N2C C17C H17E . . 109.2 ?
C16C C17C H17E . . 109.2 ?
N2C C17C H17F . . 109.2 ?
C16C C17C H17F . . 109.2 ?
H17E C17C H17F . . 107.9 ?
N2C C18C H18G . . 109.5 ?
N2C C18C H18H . . 109.5 ?
H18G C18C H18H . . 109.5 ?
N2C C18C H18I . . 109.5 ?
H18G C18C H18I . . 109.5 ?
H18H C18C H18I . . 109.5 ?
C6D C1D C2D . . 118.84(17) ?
C6D C1D N1D . . 122.21(16) ?
C2D C1D N1D . . 118.95(17) ?
C3D C2D C1D . . 121.6(2) ?
C3D C2D H2DA . . 119.2 ?
C1D C2D H2DA . . 119.2 ?
C2D C3D C4D . . 120.0(2) ?
C2D C3D H3DA . . 120.0 ?
C4D C3D H3DA . . 120.0 ?
C5D C4D C3D . . 118.64(19) ?
C5D C4D H4DA . . 120.7 ?
C3D C4D H4DA . . 120.7 ?
C4D C5D C6D . . 122.69(19) ?
C4D C5D H5DA . . 118.7 ?
C6D C5D H5DA . . 118.7 ?
C5D C6D C1D . . 118.16(18) ?
C5D C6D C7D . . 115.69(17) ?
C1D C6D C7D . . 126.14(17) ?
C6D C7D C8D . . 118.03(17) ?
C6D C7D H7DA . . 107.8 ?
C8D C7D H7DA . . 107.8 ?
C6D C7D H7DB . . 107.8 ?
C8D C7D H7DB . . 107.8 ?
H7DA C7D H7DB . . 107.1 ?
C9D C8D C7D . . 111.84(15) ?
C9D C8D H8DA . . 109.2 ?
C7D C8D H8DA . . 109.2 ?
C9D C8D H8DB . . 109.2 ?
C7D C8D H8DB . . 109.2 ?
H8DA C8D H8DB . . 107.9 ?
C10D C9D C14D . . 118.83(18) ?
C10D C9D C8D . . 122.82(18) ?
C14D C9D C8D . . 118.36(17) ?
C9D C10D C11D . . 121.26(19) ?
C9D C10D H10D . . 119.4 ?
C11D C10D H10D . . 119.4 ?
C12D C11D C10D . . 119.54(19) ?
C12D C11D H11D . . 120.2 ?
C10D C11D H11D . . 120.2 ?
C11D C12D C13D . . 120.05(19) ?
C11D C12D H12D . . 120.0 ?
C13D C12D H12D . . 120.0 ?
C12D C13D C14D . . 119.87(18) ?
C12D C13D H13D . . 120.1 ?
C14D C13D H13D . . 120.1 ?
C9D C14D C13D . . 120.44(17) ?
C9D C14D N1D . . 118.45(16) ?
C13D C14D N1D . . 121.10(16) ?
N1D C15D C16D . . 110.32(15) ?
N1D C15D H15G . . 109.6 ?
C16D C15D H15G . . 109.6 ?
N1D C15D H15H . . 109.6 ?
C16D C15D H15H . . 109.6 ?
H15G C15D H15H . . 108.1 ?
C17D C16D C15D . . 114.46(15) ?
C17D C16D H16G . . 108.6 ?
C15D C16D H16G . . 108.6 ?
C17D C16D H16H . . 108.6 ?
C15D C16D H16H . . 108.6 ?
H16G C16D H16H . . 107.6 ?
N2D C17D C16D . . 111.78(16) ?
N2D C17D H17G . . 109.3 ?
C16D C17D H17G . . 109.3 ?
N2D C17D H17H . . 109.3 ?
C16D C17D H17H . . 109.3 ?
H17G C17D H17H . . 107.9 ?
N2D C18D H18J . . 109.5 ?
N2D C18D H18K . . 109.5 ?
H18J C18D H18K . . 109.5 ?
N2D C18D H18L . . 109.5 ?
H18J C18D H18L . . 109.5 ?
H18K C18D H18L . . 109.5 ?

loop_
_geom_bond_atom_site_label_1
_geom_bond_atom_site_label_2
_geom_bond_site_symmetry_2
_geom_bond_distance
_geom_bond_publ_flag
N1A C1A . 1.420(2) ?
N1A C14A . 1.425(2) ?
N1A C15A . 1.471(2) ?
N2A C18A . 1.481(3) ?
N2A C17A . 1.493(3) ?
N2A H2AB . 0.9200 ?
N2A H2AC . 0.9200 ?
N1B C1B . 1.424(2) ?
N1B C14B . 1.429(2) ?
N1B C15B . 1.470(2) ?
N2B C18B . 1.483(2) ?
N2B C17B . 1.493(2) ?
N2B H2BB . 0.9200 ?
N2B H2BC . 0.9200 ?
N1C C1C . 1.421(2) ?
N1C C14C . 1.428(2) ?
N1C C15C . 1.471(2) ?
N2C C18C . 1.478(3) ?
N2C C17C . 1.497(2) ?
N2C H2CB . 0.9200 ?
N2C H2CC . 0.9200 ?
N1D C1D . 1.422(2) ?
N1D C14D . 1.428(2) ?
N1D C15D . 1.467(2) ?
N2D C18D . 1.482(3) ?
N2D C17D . 1.489(2) ?
N2D H2DB . 0.9200 ?
N2D H2DC . 0.9200 ?
C1A C2A . 1.409(3) ?
C1A C6A . 1.411(3) ?
C2A C3A . 1.369(3) ?
C2A H2AA . 0.9500 ?
C3A C4A . 1.386(3) ?
C3A H3AA . 0.9500 ?
C4A C5A . 1.393(3) ?
C4A H4AA . 0.9500 ?
C5A C6A . 1.393(3) ?
C5A H5AA . 0.9500 ?
C6A C7A . 1.525(3) ?
C7A C8A . 1.524(3) ?
C7A H7AA . 0.9900 ?
C7A H7AB . 0.9900 ?
C8A C9A . 1.508(3) ?
C8A H8AA . 0.9900 ?
C8A H8AB . 0.9900 ?
C9A C10A . 1.391(3) ?
C9A C14A . 1.396(3) ?
C10A C11A . 1.393(3) ?
C10A H10A . 0.9500 ?
C11A C12A . 1.388(3) ?
C11A H11A . 0.9500 ?
C12A C13A . 1.387(3) ?
C12A H12A . 0.9500 ?
C13A C14A . 1.399(3) ?
C13A H13A . 0.9500 ?
C15A C16A . 1.523(3) ?
C15A H15A . 0.9900 ?
C15A H15B . 0.9900 ?
C16A C17A . 1.525(3) ?
C16A H16A . 0.9900 ?
C16A H16B . 0.9900 ?
C17A H17A . 0.9900 ?
C17A H17B . 0.9900 ?
C18A H18A . 0.9800 ?
C18A H18B . 0.9800 ?
C18A H18C . 0.9800 ?
C1B C2B . 1.395(3) ?
C1B C6B . 1.403(2) ?
C2B C3B . 1.390(3) ?
C2B H2BA . 0.9500 ?
C3B C4B . 1.379(3) ?
C3B H3BA . 0.9500 ?
C4B C5B . 1.390(3) ?
C4B H4BA . 0.9500 ?
C5B C6B . 1.392(3) ?
C5B H5BA . 0.9500 ?
C6B C7B . 1.506(3) ?
C7B C8B . 1.524(3) ?
C7B H7BA . 0.9900 ?
C7B H7BB . 0.9900 ?
C8B C9B . 1.524(3) ?
C8B H8BA . 0.9900 ?
C8B H8BB . 0.9900 ?
C9B C10B . 1.405(3) ?
C9B C14B . 1.407(3) ?
C10B C11B . 1.383(3) ?
C10B H10B . 0.9500 ?
C11B C12B . 1.377(3) ?
C11B H11B . 0.9500 ?
C12B C13B . 1.386(3) ?
C12B H12B . 0.9500 ?
C13B C14B . 1.406(3) ?
C13B H13B . 0.9500 ?
C15B C16B . 1.521(2) ?
C15B H15C . 0.9900 ?
C15B H15D . 0.9900 ?
C16B C17B . 1.519(3) ?
C16B H16C . 0.9900 ?
C16B H16D . 0.9900 ?
C17B H17C . 0.9900 ?
C17B H17D . 0.9900 ?
C18B H18D . 0.9800 ?
C18B H18E . 0.9800 ?
C18B H18F . 0.9800 ?
C1C C2C . 1.406(3) ?
C1C C6C . 1.411(3) ?
C2C C3C . 1.381(3) ?
C2C H2CA . 0.9500 ?
C3C C4C . 1.387(3) ?
C3C H3CA . 0.9500 ?
C4C C5C . 1.382(3) ?
C4C H4CA . 0.9500 ?
C5C C6C . 1.396(3) ?
C5C H5CA . 0.9500 ?
C6C C7C . 1.532(3) ?
C7C C8C . 1.524(3) ?
C7C H7CA . 0.9900 ?
C7C H7CB . 0.9900 ?
C8C C9C . 1.501(3) ?
C8C H8CA . 0.9900 ?
C8C H8CB . 0.9900 ?
C9C C10C . 1.390(3) ?
C9C C14C . 1.396(2) ?
C10C C11C . 1.394(3) ?
C10C H10C . 0.9500 ?
C11C C12C . 1.386(3) ?
C11C H11C . 0.9500 ?
C12C C13C . 1.386(3) ?
C12C H12C . 0.9500 ?
C13C C14C . 1.403(3) ?
C13C H13C . 0.9500 ?
C15C C16C . 1.525(3) ?
C15C H15E . 0.9900 ?
C15C H15F . 0.9900 ?
C16C C17C . 1.519(3) ?
C16C H16E . 0.9900 ?
C16C H16F . 0.9900 ?
C17C H17E . 0.9900 ?
C17C H17F . 0.9900 ?
C18C H18G . 0.9800 ?
C18C H18H . 0.9800 ?
C18C H18I . 0.9800 ?
C1D C6D . 1.406(3) ?
C1D C2D . 1.408(3) ?
C2D C3D . 1.377(3) ?
C2D H2DA . 0.9500 ?
C3D C4D . 1.394(3) ?
C3D H3DA . 0.9500 ?
C4D C5D . 1.383(3) ?
C4D H4DA . 0.9500 ?
C5D C6D . 1.400(3) ?
C5D H5DA . 0.9500 ?
C6D C7D . 1.528(3) ?
C7D C8D . 1.528(3) ?
C7D H7DA . 0.9900 ?
C7D H7DB . 0.9900 ?
C8D C9D . 1.500(3) ?
C8D H8DA . 0.9900 ?
C8D H8DB . 0.9900 ?
C9D C10D . 1.389(3) ?
C9D C14D . 1.393(3) ?
C10D C11D . 1.394(3) ?
C10D H10D . 0.9500 ?
C11D C12D . 1.390(3) ?
C11D H11D . 0.9500 ?
C12D C13D . 1.390(3) ?
C12D H12D . 0.9500 ?
C13D C14D . 1.402(2) ?
C13D H13D . 0.9500 ?
C15D C16D . 1.531(3) ?
C15D H15G . 0.9900 ?
C15D H15H . 0.9900 ?
C16D C17D . 1.520(3) ?
C16D H16G . 0.9900 ?
C16D H16H . 0.9900 ?
C17D H17G . 0.9900 ?
C17D H17H . 0.9900 ?
C18D H18J . 0.9800 ?
C18D H18K . 0.9800 ?
C18D H18L . 0.9800 ?

loop_
_geom_hbond_atom_site_label_D
_geom_hbond_atom_site_label_H
_geom_hbond_atom_site_label_A
_geom_hbond_site_symmetry_A
_geom_hbond_distance_DH
_geom_hbond_distance_HA
_geom_hbond_distance_DA
_geom_hbond_angle_DHA
N2A H2AB Cl3 2_666 0.92 2.22 3.1186(16) 165.0
N2A H2AC Cl3 . 0.92 2.17 3.0811(17) 169.3
N2B H2BB Cl1 . 0.92 2.20 3.1027(16) 167.7
N2B H2BC Cl4 . 0.92 2.20 3.1014(16) 164.9
N2C H2CB Cl1 . 0.92 2.20 3.1069(16) 166.7
N2C H2CC Cl4 . 0.92 2.21 3.1065(16) 165.9
N2D H2DB Cl2 . 0.92 2.22 3.1176(16) 165.8
N2D H2DC Cl2 2_667 0.92 2.18 3.0859(16) 167.6

loop_
_geom_torsion_atom_site_label_1
_geom_torsion_atom_site_label_2
_geom_torsion_atom_site_label_3
_geom_torsion_atom_site_label_4
_geom_torsion_site_symmetry_1
_geom_torsion_site_symmetry_2
_geom_torsion_site_symmetry_3
_geom_torsion_site_symmetry_4
_geom_torsion
_geom_torsion_publ_flag
C14A N1A C1A C2A . . . . -125.96(18) ?
C15A N1A C1A C2A . . . . 24.9(2) ?
C14A N1A C1A C6A . . . . 53.9(2) ?
C15A N1A C1A C6A . . . . -155.25(16) ?
C6A C1A C2A C3A . . . . -2.3(3) ?
N1A C1A C2A C3A . . . . 177.58(18) ?
C1A C2A C3A C4A . . . . 1.7(3) ?
C2A C3A C4A C5A . . . . -0.3(3) ?
C3A C4A C5A C6A . . . . -0.3(3) ?
C4A C5A C6A C1A . . . . -0.4(3) ?
C4A C5A C6A C7A . . . . 178.84(19) ?
C2A C1A C6A C5A . . . . 1.6(3) ?
N1A C1A C6A C5A . . . . -178.26(17) ?
C2A C1A C6A C7A . . . . -177.52(18) ?
N1A C1A C6A C7A . . . . 2.6(3) ?
C5A C6A C7A C8A . . . . -175.18(17) ?
C1A C6A C7A C8A . . . . 4.0(3) ?
C6A C7A C8A C9A . . . . -60.4(2) ?
C7A C8A C9A C10A . . . . -109.5(2) ?
C7A C8A C9A C14A . . . . 70.0(2) ?
C14A C9A C10A C11A . . . . 1.0(3) ?
C8A C9A C10A C11A . . . . -179.4(2) ?
C9A C10A C11A C12A . . . . -1.4(3) ?
C10A C11A C12A C13A . . . . 1.3(3) ?
C11A C12A C13A C14A . . . . -0.7(3) ?
C10A C9A C14A C13A . . . . -0.5(3) ?
C8A C9A C14A C13A . . . . 179.97(18) ?
C10A C9A C14A N1A . . . . -178.46(17) ?
C8A C9A C14A N1A . . . . 2.0(3) ?
C12A C13A C14A C9A . . . . 0.3(3) ?
C12A C13A C14A N1A . . . . 178.24(17) ?
C1A N1A C14A C9A . . . . -73.3(2) ?
C15A N1A C14A C9A . . . . 135.44(17) ?
C1A N1A C14A C13A . . . . 108.7(2) ?
C15A N1A C14A C13A . . . . -42.5(2) ?
C1A N1A C15A C16A . . . . 66.8(2) ?
C14A N1A C15A C16A . . . . -142.22(16) ?
N1A C15A C16A C17A . . . . -177.75(16) ?
C18A N2A C17A C16A . . . . -165.59(16) ?
C15A C16A C17A N2A . . . . -65.2(2) ?
C14B N1B C1B C2B . . . . -109.8(2) ?
C15B N1B C1B C2B . . . . 41.0(2) ?
C14B N1B C1B C6B . . . . 71.6(2) ?
C15B N1B C1B C6B . . . . -137.62(17) ?
C6B C1B C2B C3B . . . . 0.2(3) ?
N1B C1B C2B C3B . . . . -178.37(17) ?
C1B C2B C3B C4B . . . . 0.9(3) ?
C2B C3B C4B C5B . . . . -1.8(3) ?
C3B C4B C5B C6B . . . . 1.6(3) ?
C4B C5B C6B C1B . . . . -0.5(3) ?
C4B C5B C6B C7B . . . . 178.7(2) ?
C2B C1B C6B C5B . . . . -0.4(3) ?
N1B C1B C6B C5B . . . . 178.22(17) ?
C2B C1B C6B C7B . . . . -179.63(18) ?
N1B C1B C6B C7B . . . . -1.0(3) ?
C5B C6B C7B C8B . . . . 109.6(2) ?
C1B C6B C7B C8B . . . . -71.2(2) ?
C6B C7B C8B C9B . . . . 59.9(2) ?
C7B C8B C9B C10B . . . . 176.24(17) ?
C7B C8B C9B C14B . . . . -2.1(3) ?
C14B C9B C10B C11B . . . . 1.8(3) ?
C8B C9B C10B C11B . . . . -176.79(19) ?
C9B C10B C11B C12B . . . . 0.4(3) ?
C10B C11B C12B C13B . . . . -0.6(3) ?
C11B C12B C13B C14B . . . . -1.3(3) ?
C12B C13B C14B C9B . . . . 3.5(3) ?
C12B C13B C14B N1B . . . . -176.75(17) ?
C10B C9B C14B C13B . . . . -3.6(3) ?
C8B C9B C14B C13B . . . . 174.75(18) ?
C10B C9B C14B N1B . . . . 176.65(17) ?
C8B C9B C14B N1B . . . . -5.0(3) ?
C1B N1B C14B C13B . . . . 128.10(18) ?
C15B N1B C14B C13B . . . . -21.6(2) ?
C1B N1B C14B C9B . . . . -52.2(2) ?
C15B N1B C14B C9B . . . . 158.11(16) ?
C1B N1B C15B C16B . . . . 140.25(16) ?
C14B N1B C15B C16B . . . . -69.5(2) ?
N1B C15B C16B C17B . . . . 178.11(16) ?
C18B N2B C17B C16B . . . . 173.14(16) ?
C15B C16B C17B N2B . . . . 63.2(2) ?
C14C N1C C1C C2C . . . . 129.01(18) ?
C15C N1C C1C C2C . . . . -22.6(2) ?
C14C N1C C1C C6C . . . . -52.1(2) ?
C15C N1C C1C C6C . . . . 156.23(16) ?
C6C C1C C2C C3C . . . . 3.1(3) ?
N1C C1C C2C C3C . . . . -178.01(17) ?
C1C C2C C3C C4C . . . . -0.8(3) ?
C2C C3C C4C C5C . . . . -1.7(3) ?
C3C C4C C5C C6C . . . . 2.1(3) ?
C4C C5C C6C C1C . . . . 0.1(3) ?
C4C C5C C6C C7C . . . . -178.10(18) ?
C2C C1C C6C C5C . . . . -2.7(2) ?
N1C C1C C6C C5C . . . . 178.46(16) ?
C2C C1C C6C C7C . . . . 175.35(17) ?
N1C C1C C6C C7C . . . . -3.5(3) ?
C5C C6C C7C C8C . . . . 173.64(17) ?
C1C C6C C7C C8C . . . . -4.4(3) ?
C6C C7C C8C C9C . . . . 61.0(2) ?
C7C C8C C9C C10C . . . . 111.0(2) ?
C7C C8C C9C C14C . . . . -70.1(2) ?
C14C C9C C10C C11C . . . . 0.3(3) ?
C8C C9C C10C C11C . . . . 179.19(18) ?
C9C C10C C11C C12C . . . . 0.9(3) ?
C10C C11C C12C C13C . . . . -1.0(3) ?
C11C C12C C13C C14C . . . . 0.0(3) ?
C10C C9C C14C C13C . . . . -1.3(3) ?
C8C C9C C14C C13C . . . . 179.71(17) ?
C10C C9C C14C N1C . . . . 177.03(16) ?
C8C C9C C14C N1C . . . . -1.9(2) ?
C12C C13C C14C C9C . . . . 1.2(3) ?
C12C C13C C14C N1C . . . . -177.09(17) ?
C1C N1C C14C C9C . . . . 72.2(2) ?
C15C N1C C14C C9C . . . . -135.26(17) ?
C1C N1C C14C C13C . . . . -109.53(19) ?
C15C N1C C14C C13C . . . . 43.1(2) ?
C1C N1C C15C C16C . . . . -70.4(2) ?
C14C N1C C15C C16C . . . . 137.35(16) ?
N1C C15C C16C C17C . . . . 177.12(16) ?
C18C N2C C17C C16C . . . . 173.74(16) ?
C15C C16C C17C N2C . . . . 63.4(2) ?
C14D N1D C1D C6D . . . . 52.6(2) ?
C15D N1D C1D C6D . . . . -156.35(16) ?
C14D N1D C1D C2D . . . . -127.45(18) ?
C15D N1D C1D C2D . . . . 23.6(2) ?
C6D C1D C2D C3D . . . . -2.4(3) ?
N1D C1D C2D C3D . . . . 177.64(17) ?
C1D C2D C3D C4D . . . . 0.3(3) ?
C2D C3D C4D C5D . . . . 1.7(3) ?
C3D C4D C5D C6D . . . . -1.7(3) ?
C4D C5D C6D C1D . . . . -0.5(3) ?
C4D C5D C6D C7D . . . . 178.58(18) ?
C2D C1D C6D C5D . . . . 2.5(2) ?
N1D C1D C6D C5D . . . . -177.62(15) ?
C2D C1D C6D C7D . . . . -176.46(17) ?
N1D C1D C6D C7D . . . . 3.4(3) ?
C5D C6D C7D C8D . . . . -175.50(16) ?
C1D C6D C7D C8D . . . . 3.5(3) ?
C6D C7D C8D C9D . . . . -59.9(2) ?
C7D C8D C9D C10D . . . . -109.9(2) ?
C7D C8D C9D C14D . . . . 69.8(2) ?
C14D C9D C10D C11D . . . . 1.2(3) ?
C8D C9D C10D C11D . . . . -179.01(19) ?
C9D C10D C11D C12D . . . . -1.7(3) ?
C10D C11D C12D C13D . . . . 1.0(3) ?
C11D C12D C13D C14D . . . . 0.0(3) ?
C10D C9D C14D C13D . . . . -0.2(3) ?
C8D C9D C14D C13D . . . . -179.94(17) ?
C10D C9D C14D N1D . . . . -178.64(17) ?
C8D C9D C14D N1D . . . . 1.6(3) ?
C12D C13D C14D C9D . . . . -0.5(3) ?
C12D C13D C14D N1D . . . . 177.96(17) ?
C1D N1D C14D C9D . . . . -72.2(2) ?
C15D N1D C14D C9D . . . . 136.13(18) ?
C1D N1D C14D C13D . . . . 109.35(19) ?
C15D N1D C14D C13D . . . . -42.3(2) ?
C1D N1D C15D C16D . . . . 67.2(2) ?
C14D N1D C15D C16D . . . . -141.31(16) ?
N1D C15D C16D C17D . . . . -176.53(16) ?
C18D N2D C17D C16D . . . . -166.99(16) ?
C15D C16D C17D N2D . . . . -64.0(2) ?
